data_4336794
loop_
_publ_author_name
'Michael K. Coggins'
'Santiago Toledo'
'Julie A. Kovacs'

_publ_contact_author_address
;
Department of Chemistry, BOX 351700
University of Washington
Seattle, WA 98195
USA
;
_publ_contact_author_email wernerka@u.washington.edu
_publ_contact_author_name 'Werner Kaminsky'
_publ_section_title
;
 Isolation and Characterization of a Dihydroxo-Bridged
 Iron(III,III)(\m-OH)2 Diamond Core Derived from Dioxygen
;
_journal_name_full 'Inorganic Chemistry'
_journal_page_first 13325
_journal_page_last 13331
_journal_paper_doi 10.1021/ic4010906
_journal_volume 52
_journal_year 2013
_chemical_formula_moiety 'C21 H29 Fe N4 O, F6 P'
_chemical_formula_sum 'C21 H29 F6 Fe N4 O P'
_chemical_formula_weight 553.40
_chemical_name_common Santiago11
_chemical_name_systematic Santiago11
_space_group_IT_number 61
_symmetry_cell_setting orthorhombic
_symmetry_Int_Tables_number 61
_symmetry_space_group_name_Hall '-P 2ac 2ab'
_symmetry_space_group_name_H-M 'P b c a'
_atom_sites_solution_hydrogens geom
_atom_sites_solution_primary direct
_atom_sites_solution_secondary difmap
_audit_creation_method SHELXL-97
_cell_angle_alpha 90.00
_cell_angle_beta 90.00
_cell_angle_gamma 90.00
_cell_formula_units_Z 8
_cell_length_a 15.9090(11)
_cell_length_b 17.1316(12)
_cell_length_c 17.6610(13)
_cell_measurement_reflns_used 38
_cell_measurement_temperature 130(2)
_cell_volume 4813.4(6)
_computing_cell_refinement 'HKL Scalepack (Otwinowski & Minor 1997)'
_computing_data_collection KappaCCD
_computing_data_reduction 'HKL Scalepack (Otwinowski & Minor 1997)'
_computing_molecular_graphics 'maXus, Zortep'
_computing_publication_material 'SHELXL-97 (Sheldrick, 1997)'
_computing_structure_refinement 'SHELXL-97 (Sheldrick, 1997)'
_computing_structure_solution 'SHELXL-97 (Sheldrick, 1997)'
_diffrn_ambient_temperature 130(2)
_diffrn_measured_fraction_theta_full 0.994
_diffrn_measured_fraction_theta_max 0.984
_diffrn_measurement_device_type 'Nonius KappaCCD'
_diffrn_measurement_method '\f and \w scans'
_diffrn_radiation_monochromator graphite
_diffrn_radiation_source 'fine-focus sealed tube'
_diffrn_radiation_type MoK\a
_diffrn_radiation_wavelength 0.71073
_diffrn_reflns_av_R_equivalents 0.0825
_diffrn_reflns_av_sigmaI/netI 0.1622
_diffrn_reflns_limit_h_max 19
_diffrn_reflns_limit_h_min -19
_diffrn_reflns_limit_k_max 21
_diffrn_reflns_limit_k_min -21
_diffrn_reflns_limit_l_max 22
_diffrn_reflns_limit_l_min -21
_diffrn_reflns_number 9203
_diffrn_reflns_theta_full 25.00
_diffrn_reflns_theta_max 26.44
_diffrn_reflns_theta_min 2.09
_exptl_absorpt_coefficient_mu 0.761
_exptl_absorpt_correction_T_max 0.9694
_exptl_absorpt_correction_T_min 0.9619
_exptl_absorpt_correction_type multi-scan
_exptl_absorpt_process_details HKL2000
_exptl_crystal_colour yellow
_exptl_crystal_density_diffrn 1.530
_exptl_crystal_description cut-block
_exptl_crystal_F_000 2288
_exptl_crystal_size_max 0.05
_exptl_crystal_size_mid 0.04
_exptl_crystal_size_min 0.04
_refine_diff_density_max 0.413
_refine_diff_density_min -0.662
_refine_diff_density_rms 0.100
_refine_ls_extinction_method none
_refine_ls_goodness_of_fit_ref 0.928
_refine_ls_hydrogen_treatment constr
_refine_ls_matrix_type full
_refine_ls_number_parameters 312
_refine_ls_number_reflns 4886
_refine_ls_number_restraints 0
_refine_ls_restrained_S_all 0.928
_refine_ls_R_factor_all 0.1772
_refine_ls_R_factor_gt 0.0592
_refine_ls_shift/su_max 0.000
_refine_ls_shift/su_mean 0.000
_refine_ls_structure_factor_coef Fsqd
_refine_ls_weighting_details 'calc w=1/[\s^2^(Fo^2^)+(0.0580P)^2^+0.0000P] where P=(Fo^2^+2Fc^2^)/3'
_refine_ls_weighting_scheme calc
_refine_ls_wR_factor_gt 0.1154
_refine_ls_wR_factor_ref 0.1548
_reflns_number_gt 2066
_reflns_number_total 4886
_reflns_threshold_expression >2sigma(I)
_cod_data_source_file ic4010906_si_003.cif
_cod_data_source_block shelxl
_cod_original_cell_volume 4813.3(6)
_cod_original_sg_symbol_Hall -p_2ac_2ab
_cod_database_code 4336794

loop_
_symmetry_equiv_pos_as_xyz
'x, y, z'
'-x+1/2, -y, z+1/2'
'x+1/2, -y+1/2, -z'
'-x, y+1/2, -z+1/2'
'-x, -y, -z'
'x-1/2, y, -z-1/2'
'-x-1/2, y-1/2, z'
'x, -y-1/2, z-1/2'

loop_
_atom_site_label
_atom_site_type_symbol
_atom_site_fract_x
_atom_site_fract_y
_atom_site_fract_z
_atom_site_U_iso_or_equiv
_atom_site_adp_type
_atom_site_occupancy
_atom_site_symmetry_multiplicity
_atom_site_calc_flag
_atom_site_refinement_flags
Fe1 Fe 0.46473(5) 0.22773(4) 0.04230(4) 0.0295(2) Uani 1 1 d .
P1 P 0.20831(11) -0.01822(9) 0.18996(8) 0.0391(4) Uani 1 1 d .
F1 F 0.3045(2) 0.0089(2) 0.18794(16) 0.0527(9) Uani 1 1 d .
F2 F 0.2119(3) -0.0334(2) 0.10115(16) 0.0654(11) Uani 1 1 d .
F3 F 0.2391(3) -0.1043(2) 0.2061(2) 0.0869(15) Uani 1 1 d .
F4 F 0.2075(2) -0.0002(2) 0.27766(16) 0.0712(13) Uani 1 1 d .
F5 F 0.1807(2) 0.0687(2) 0.17210(19) 0.0637(11) Uani 1 1 d .
F6 F 0.1134(2) -0.0442(3) 0.1927(2) 0.0878(14) Uani 1 1 d .
O1 O 0.5671(2) 0.2416(2) 0.09880(17) 0.0317(9) Uani 1 1 d .
N1 N 0.4182(3) 0.2365(3) 0.1524(2) 0.0354(12) Uani 1 1 d .
N2 N 0.3243(3) 0.2076(2) 0.0287(2) 0.0319(11) Uani 1 1 d .
N3 N 0.4279(3) 0.3183(2) -0.0341(2) 0.0322(11) Uani 1 1 d .
N4 N 0.4555(3) 0.1239(2) -0.0226(2) 0.0303(11) Uani 1 1 d .
C1 C 0.5617(4) 0.2674(3) 0.1746(3) 0.0339(14) Uani 1 1 d .
C2 C 0.4711(4) 0.2592(3) 0.2024(3) 0.0329(13) Uani 1 1 d .
C3 C 0.6205(4) 0.2177(4) 0.2241(3) 0.0518(18) Uani 1 1 d .
H3A H 0.6053 0.1625 0.2192 0.078 Uiso 1 1 calc R
H3B H 0.6150 0.2338 0.2771 0.078 Uiso 1 1 calc R
H3C H 0.6787 0.2252 0.2075 0.078 Uiso 1 1 calc R
C4 C 0.5861(4) 0.3535(3) 0.1791(3) 0.0462(16) Uani 1 1 d .
H4A H 0.6433 0.3603 0.1596 0.069 Uiso 1 1 calc R
H4B H 0.5838 0.3708 0.2320 0.069 Uiso 1 1 calc R
H4C H 0.5469 0.3845 0.1487 0.069 Uiso 1 1 calc R
C5 C 0.4496(4) 0.2768(4) 0.2833(3) 0.0481(17) Uani 1 1 d .
H5A H 0.4096 0.3202 0.2852 0.072 Uiso 1 1 calc R
H5B H 0.5008 0.2910 0.3108 0.072 Uiso 1 1 calc R
H5C H 0.4243 0.2305 0.3067 0.072 Uiso 1 1 calc R
C6 C 0.3292(4) 0.2265(3) 0.1674(3) 0.0358(14) Uani 1 1 d .
H6A H 0.3110 0.2623 0.2082 0.043 Uiso 1 1 calc R
H6B H 0.3176 0.1722 0.1836 0.043 Uiso 1 1 calc R
C7 C 0.2819(4) 0.2446(3) 0.0945(3) 0.0367(14) Uani 1 1 d .
H7A H 0.2235 0.2248 0.0984 0.044 Uiso 1 1 calc R
H7B H 0.2794 0.3018 0.0869 0.044 Uiso 1 1 calc R
C8 C 0.2961(3) 0.2440(3) -0.0433(3) 0.0338(13) Uani 1 1 d .
H8A H 0.2357 0.2575 -0.0396 0.041 Uiso 1 1 calc R
H8B H 0.3030 0.2063 -0.0853 0.041 Uiso 1 1 calc R
C9 C 0.3470(4) 0.3175(3) -0.0600(3) 0.0341(14) Uani 1 1 d .
C10 C 0.3138(4) 0.3748(3) -0.1064(3) 0.0395(15) Uani 1 1 d .
H10 H 0.2570 0.3723 -0.1226 0.047 Uiso 1 1 calc R
C11 C 0.3645(4) 0.4351(4) -0.1285(3) 0.0461(16) Uani 1 1 d .
H11 H 0.3429 0.4754 -0.1599 0.055 Uiso 1 1 calc R
C12 C 0.4475(4) 0.4373(3) -0.1049(3) 0.0418(16) Uani 1 1 d .
H12 H 0.4839 0.4780 -0.1209 0.050 Uiso 1 1 calc R
C13 C 0.4760(4) 0.3786(3) -0.0573(3) 0.0312(13) Uani 1 1 d .
C14 C 0.5666(4) 0.3784(3) -0.0312(3) 0.0422(15) Uani 1 1 d .
H14A H 0.5725 0.3440 0.0128 0.063 Uiso 1 1 calc R
H14B H 0.5833 0.4316 -0.0173 0.063 Uiso 1 1 calc R
H14C H 0.6027 0.3596 -0.0723 0.063 Uiso 1 1 calc R
C15 C 0.3120(4) 0.1232(3) 0.0256(3) 0.0341(14) Uani 1 1 d .
H15A H 0.2558 0.1113 0.0044 0.041 Uiso 1 1 calc R
H15B H 0.3149 0.1010 0.0773 0.041 Uiso 1 1 calc R
C16 C 0.3793(4) 0.0869(3) -0.0234(3) 0.0337(14) Uani 1 1 d .
C17 C 0.3666(4) 0.0198(3) -0.0641(3) 0.0359(14) Uani 1 1 d .
H17 H 0.3132 -0.0052 -0.0636 0.043 Uiso 1 1 calc R
C18 C 0.4320(4) -0.0113(3) -0.1060(3) 0.0408(15) Uani 1 1 d .
H18 H 0.4239 -0.0575 -0.1348 0.049 Uiso 1 1 calc R
C19 C 0.5091(4) 0.0256(3) -0.1054(3) 0.0359(14) Uani 1 1 d .
H19 H 0.5548 0.0047 -0.1335 0.043 Uiso 1 1 calc R
C20 C 0.5194(4) 0.0935(3) -0.0635(3) 0.0315(13) Uani 1 1 d .
C21 C 0.6008(4) 0.1377(3) -0.0606(3) 0.0382(14) Uani 1 1 d .
H21A H 0.5939 0.1883 -0.0857 0.057 Uiso 1 1 calc R
H21B H 0.6446 0.1076 -0.0866 0.057 Uiso 1 1 calc R
H21C H 0.6172 0.1459 -0.0077 0.057 Uiso 1 1 calc R

loop_
_atom_site_aniso_label
_atom_site_aniso_U_11
_atom_site_aniso_U_22
_atom_site_aniso_U_33
_atom_site_aniso_U_23
_atom_site_aniso_U_13
_atom_site_aniso_U_12
Fe1 0.0285(5) 0.0327(4) 0.0273(4) 0.0011(3) -0.0011(4) -0.0008(4)
P1 0.0379(11) 0.0432(10) 0.0362(8) 0.0005(7) -0.0019(7) -0.0020(8)
F1 0.033(2) 0.076(3) 0.0487(19) 0.0010(18) 0.0036(16) -0.0065(19)
F2 0.089(3) 0.071(3) 0.0366(19) -0.0163(17) -0.0091(18) 0.014(2)
F3 0.120(4) 0.039(2) 0.101(3) 0.018(2) -0.042(3) -0.003(2)
F4 0.050(2) 0.133(4) 0.0300(18) -0.0033(19) 0.0049(16) -0.001(3)
F5 0.073(3) 0.049(2) 0.069(2) -0.0087(18) -0.011(2) 0.022(2)
F6 0.046(3) 0.134(4) 0.084(3) 0.026(3) -0.013(2) -0.037(3)
O1 0.031(2) 0.035(2) 0.0294(19) 0.0000(15) -0.0042(16) -0.0025(17)
N1 0.041(3) 0.036(3) 0.029(2) -0.003(2) -0.010(2) 0.002(2)
N2 0.031(3) 0.034(3) 0.031(2) -0.0014(19) 0.001(2) 0.002(2)
N3 0.032(3) 0.034(3) 0.031(2) 0.000(2) 0.003(2) 0.000(2)
N4 0.029(3) 0.035(3) 0.027(2) 0.0006(18) -0.004(2) -0.004(2)
C1 0.035(4) 0.037(3) 0.029(3) 0.000(2) -0.007(2) 0.003(3)
C2 0.050(4) 0.023(3) 0.026(3) 0.001(2) 0.002(3) 0.007(3)
C3 0.056(5) 0.061(4) 0.038(3) -0.012(3) -0.018(3) 0.016(4)
C4 0.045(5) 0.038(4) 0.056(4) 0.000(3) -0.006(3) -0.007(3)
C5 0.062(5) 0.056(4) 0.027(3) 0.000(3) 0.004(3) -0.003(4)
C6 0.035(4) 0.040(3) 0.032(3) -0.003(2) 0.002(3) -0.005(3)
C7 0.037(4) 0.042(4) 0.031(3) -0.010(2) 0.008(3) 0.001(3)
C8 0.032(4) 0.036(3) 0.033(3) 0.004(3) -0.005(3) 0.001(3)
C9 0.041(4) 0.033(3) 0.028(3) -0.007(2) 0.003(3) 0.012(3)
C10 0.049(4) 0.032(3) 0.038(3) 0.003(3) -0.006(3) 0.008(3)
C11 0.050(5) 0.040(4) 0.049(4) 0.005(3) -0.010(3) 0.006(3)
C12 0.058(5) 0.029(3) 0.039(3) 0.006(3) -0.001(3) -0.003(3)
C13 0.035(4) 0.031(3) 0.028(3) -0.003(2) 0.002(2) 0.002(3)
C14 0.043(4) 0.040(4) 0.044(3) 0.006(3) 0.009(3) -0.001(3)
C15 0.028(4) 0.035(3) 0.039(3) -0.001(2) 0.002(3) -0.003(3)
C16 0.035(4) 0.037(3) 0.030(3) -0.004(2) -0.006(3) 0.002(3)
C17 0.036(4) 0.037(3) 0.034(3) -0.001(3) -0.008(3) 0.004(3)
C18 0.048(4) 0.037(3) 0.037(3) -0.009(3) -0.011(3) 0.008(3)
C19 0.032(4) 0.041(4) 0.034(3) -0.003(3) 0.005(2) 0.008(3)
C20 0.034(4) 0.032(3) 0.028(3) -0.001(2) 0.000(2) 0.004(3)
C21 0.030(4) 0.037(3) 0.048(3) -0.001(3) 0.005(3) -0.001(3)

loop_
_atom_type_symbol
_atom_type_description
_atom_type_scat_dispersion_real
_atom_type_scat_dispersion_imag
_atom_type_scat_source
C C 0.0033 0.0016 'International Tables Vol C Tables 4.2.6.8 and 6.1.1.4'
H H 0.0000 0.0000 'International Tables Vol C Tables 4.2.6.8 and 6.1.1.4'
N N 0.0061 0.0033 'International Tables Vol C Tables 4.2.6.8 and 6.1.1.4'
O O 0.0106 0.0060 'International Tables Vol C Tables 4.2.6.8 and 6.1.1.4'
Fe Fe 0.3463 0.8444 'International Tables Vol C Tables 4.2.6.8 and 6.1.1.4'
P P 0.1023 0.0942 'International Tables Vol C Tables 4.2.6.8 and 6.1.1.4'
F F 0.0171 0.0103 'International Tables Vol C Tables 4.2.6.8 and 6.1.1.4'

loop_
_geom_angle_atom_site_label_1
_geom_angle_atom_site_label_2
_geom_angle_atom_site_label_3
_geom_angle
O1 Fe1 N1 78.96(16)
O1 Fe1 N4 116.24(16)
N1 Fe1 N4 122.64(16)
O1 Fe1 N3 117.96(16)
N1 Fe1 N3 116.04(17)
N4 Fe1 N3 104.41(15)
O1 Fe1 N2 154.83(14)
N1 Fe1 N2 76.12(16)
N4 Fe1 N2 75.40(16)
N3 Fe1 N2 76.98(16)
F6 P1 F4 91.0(2)
F6 P1 F3 91.5(3)
F4 P1 F3 90.4(2)
F6 P1 F5 90.3(2)
F4 P1 F5 90.5(2)
F3 P1 F5 177.9(3)
F6 P1 F2 91.0(2)
F4 P1 F2 177.6(2)
F3 P1 F2 90.8(2)
F5 P1 F2 88.1(2)
F6 P1 F1 179.3(3)
F4 P1 F1 88.45(19)
F3 P1 F1 88.8(2)
F5 P1 F1 89.3(2)
F2 P1 F1 89.5(2)
C1 O1 Fe1 118.5(3)
C2 N1 C6 123.5(4)
C2 N1 Fe1 115.5(4)
C6 N1 Fe1 120.5(3)
C15 N2 C7 113.0(4)
C15 N2 C8 110.1(4)
C7 N2 C8 110.7(4)
C15 N2 Fe1 106.6(3)
C7 N2 Fe1 107.4(3)
C8 N2 Fe1 108.9(3)
C13 N3 C9 116.1(5)
C13 N3 Fe1 126.3(4)
C9 N3 Fe1 117.5(3)
C20 N4 C16 118.8(4)
C20 N4 Fe1 124.1(4)
C16 N4 Fe1 117.1(3)
O1 C1 C4 109.6(4)
O1 C1 C2 109.5(4)
C4 C1 C2 108.2(5)
O1 C1 C3 109.1(4)
C4 C1 C3 110.5(5)
C2 C1 C3 109.9(5)
N1 C2 C5 124.6(6)
N1 C2 C1 115.3(4)
C5 C2 C1 120.1(5)
C1 C3 H3A 109.5
C1 C3 H3B 109.5
H3A C3 H3B 109.5
C1 C3 H3C 109.5
H3A C3 H3C 109.5
H3B C3 H3C 109.5
C1 C4 H4A 109.5
C1 C4 H4B 109.5
H4A C4 H4B 109.5
C1 C4 H4C 109.5
H4A C4 H4C 109.5
H4B C4 H4C 109.5
C2 C5 H5A 109.5
C2 C5 H5B 109.5
H5A C5 H5B 109.5
C2 C5 H5C 109.5
H5A C5 H5C 109.5
H5B C5 H5C 109.5
N1 C6 C7 107.7(4)
N1 C6 H6A 110.2
C7 C6 H6A 110.2
N1 C6 H6B 110.2
C7 C6 H6B 110.2
H6A C6 H6B 108.5
N2 C7 C6 110.5(5)
N2 C7 H7A 109.6
C6 C7 H7A 109.6
N2 C7 H7B 109.6
C6 C7 H7B 109.6
H7A C7 H7B 108.1
N2 C8 C9 110.6(4)
N2 C8 H8A 109.5
C9 C8 H8A 109.5
N2 C8 H8B 109.5
C9 C8 H8B 109.5
H8A C8 H8B 108.1
N3 C9 C10 123.4(5)
N3 C9 C8 116.3(4)
C10 C9 C8 119.9(5)
C11 C10 C9 118.7(6)
C11 C10 H10 120.6
C9 C10 H10 120.6
C10 C11 C12 119.7(6)
C10 C11 H11 120.1
C12 C11 H11 120.1
C11 C12 C13 118.4(6)
C11 C12 H12 120.8
C13 C12 H12 120.8
N3 C13 C12 123.6(5)
N3 C13 C14 116.5(5)
C12 C13 C14 119.9(5)
C13 C14 H14A 109.5
C13 C14 H14B 109.5
H14A C14 H14B 109.5
C13 C14 H14C 109.5
H14A C14 H14C 109.5
H14B C14 H14C 109.5
N2 C15 C16 109.5(4)
N2 C15 H15A 109.8
C16 C15 H15A 109.8
N2 C15 H15B 109.8
C16 C15 H15B 109.8
H15A C15 H15B 108.2
N4 C16 C17 121.7(5)
N4 C16 C15 115.6(5)
C17 C16 C15 122.7(5)
C16 C17 C18 119.5(6)
C16 C17 H17 120.3
C18 C17 H17 120.3
C19 C18 C17 119.3(5)
C19 C18 H18 120.4
C17 C18 H18 120.4
C18 C19 C20 119.5(5)
C18 C19 H19 120.3
C20 C19 H19 120.3
N4 C20 C19 121.3(5)
N4 C20 C21 115.9(5)
C19 C20 C21 122.8(5)
C20 C21 H21A 109.5
C20 C21 H21B 109.5
H21A C21 H21B 109.5
C20 C21 H21C 109.5
H21A C21 H21C 109.5
H21B C21 H21C 109.5

loop_
_geom_bond_atom_site_label_1
_geom_bond_atom_site_label_2
_geom_bond_distance
Fe1 O1 1.925(3)
Fe1 N1 2.086(4)
Fe1 N4 2.121(4)
Fe1 N3 2.139(4)
Fe1 N2 2.274(5)
P1 F6 1.575(4)
P1 F4 1.579(3)
P1 F3 1.580(4)
P1 F5 1.584(4)
P1 F2 1.591(3)
P1 F1 1.600(3)
O1 C1 1.413(6)
N1 C2 1.281(6)
N1 C6 1.451(7)
N2 C15 1.461(6)
N2 C7 1.484(6)
N2 C8 1.485(6)
N3 C13 1.348(7)
N3 C9 1.367(7)
N4 C20 1.350(6)
N4 C16 1.368(7)
C1 C4 1.527(7)
C1 C2 1.528(8)
C1 C3 1.538(7)
C2 C5 1.499(6)
C3 H3A 0.9800
C3 H3B 0.9800
C3 H3C 0.9800
C4 H4A 0.9800
C4 H4B 0.9800
C4 H4C 0.9800
C5 H5A 0.9800
C5 H5B 0.9800
C5 H5C 0.9800
C6 C7 1.523(7)
C6 H6A 0.9900
C6 H6B 0.9900
C7 H7A 0.9900
C7 H7B 0.9900
C8 C9 1.527(7)
C8 H8A 0.9900
C8 H8B 0.9900
C9 C10 1.383(7)
C10 C11 1.367(8)
C10 H10 0.9500
C11 C12 1.385(8)
C11 H11 0.9500
C12 C13 1.387(7)
C12 H12 0.9500
C13 C14 1.513(8)
C14 H14A 0.9800
C14 H14B 0.9800
C14 H14C 0.9800
C15 C16 1.511(7)
C15 H15A 0.9900
C15 H15B 0.9900
C16 C17 1.371(7)
C17 C18 1.382(7)
C17 H17 0.9500
C18 C19 1.380(8)
C18 H18 0.9500
C19 C20 1.389(7)
C19 H19 0.9500
C20 C21 1.501(7)
C21 H21A 0.9800
C21 H21B 0.9800
C21 H21C 0.9800

loop_
_geom_torsion_atom_site_label_1
_geom_torsion_atom_site_label_2
_geom_torsion_atom_site_label_3
_geom_torsion_atom_site_label_4
_geom_torsion
N1 Fe1 O1 C1 -14.1(3)
N4 Fe1 O1 C1 -135.1(3)
N3 Fe1 O1 C1 99.7(3)
N2 Fe1 O1 C1 -22.3(6)
O1 Fe1 N1 C2 11.2(4)
N4 Fe1 N1 C2 125.4(4)
N3 Fe1 N1 C2 -104.7(4)
N2 Fe1 N1 C2 -172.4(4)
O1 Fe1 N1 C6 -176.1(4)
N4 Fe1 N1 C6 -61.9(5)
N3 Fe1 N1 C6 68.1(4)
N2 Fe1 N1 C6 0.3(4)
O1 Fe1 N2 C15 -89.5(4)
N1 Fe1 N2 C15 -97.9(3)
N4 Fe1 N2 C15 31.8(3)
N3 Fe1 N2 C15 140.7(3)
O1 Fe1 N2 C7 31.9(5)
N1 Fe1 N2 C7 23.6(3)
N4 Fe1 N2 C7 153.2(3)
N3 Fe1 N2 C7 -97.9(3)
O1 Fe1 N2 C8 151.8(3)
N1 Fe1 N2 C8 143.5(3)
N4 Fe1 N2 C8 -86.9(3)
N3 Fe1 N2 C8 22.0(3)
O1 Fe1 N3 C13 12.4(5)
N1 Fe1 N3 C13 103.5(4)
N4 Fe1 N3 C13 -118.4(4)
N2 Fe1 N3 C13 170.7(4)
O1 Fe1 N3 C9 -164.6(3)
N1 Fe1 N3 C9 -73.6(4)
N4 Fe1 N3 C9 64.6(4)
N2 Fe1 N3 C9 -6.3(3)
O1 Fe1 N4 C20 -41.2(4)
N1 Fe1 N4 C20 -134.7(4)
N3 Fe1 N4 C20 90.6(4)
N2 Fe1 N4 C20 162.7(4)
O1 Fe1 N4 C16 140.0(3)
N1 Fe1 N4 C16 46.4(4)
N3 Fe1 N4 C16 -88.3(4)
N2 Fe1 N4 C16 -16.2(3)
Fe1 O1 C1 C4 -104.1(4)
Fe1 O1 C1 C2 14.4(5)
Fe1 O1 C1 C3 134.8(4)
C6 N1 C2 C5 1.5(8)
Fe1 N1 C2 C5 174.0(4)
C6 N1 C2 C1 -178.9(5)
Fe1 N1 C2 C1 -6.4(6)
O1 C1 C2 N1 -4.4(6)
C4 C1 C2 N1 115.0(5)
C3 C1 C2 N1 -124.3(5)
O1 C1 C2 C5 175.2(4)
C4 C1 C2 C5 -65.4(6)
C3 C1 C2 C5 55.3(7)
C2 N1 C6 C7 148.6(5)
Fe1 N1 C6 C7 -23.5(6)
C15 N2 C7 C6 73.8(6)
C8 N2 C7 C6 -162.2(4)
Fe1 N2 C7 C6 -43.5(5)
N1 C6 C7 N2 44.0(6)
C15 N2 C8 C9 -149.9(4)
C7 N2 C8 C9 84.5(5)
Fe1 N2 C8 C9 -33.4(5)
C13 N3 C9 C10 -0.8(7)
Fe1 N3 C9 C10 176.5(4)
C13 N3 C9 C8 171.7(4)
Fe1 N3 C9 C8 -11.0(5)
N2 C8 C9 N3 30.6(6)
N2 C8 C9 C10 -156.6(4)
N3 C9 C10 C11 0.7(8)
C8 C9 C10 C11 -171.6(5)
C9 C10 C11 C12 0.7(8)
C10 C11 C12 C13 -1.8(8)
C9 N3 C13 C12 -0.4(7)
Fe1 N3 C13 C12 -177.5(4)
C9 N3 C13 C14 -177.9(4)
Fe1 N3 C13 C14 5.0(6)
C11 C12 C13 N3 1.7(8)
C11 C12 C13 C14 179.1(5)
C7 N2 C15 C16 -160.0(4)
C8 N2 C15 C16 75.7(5)
Fe1 N2 C15 C16 -42.2(4)
C20 N4 C16 C17 0.5(7)
Fe1 N4 C16 C17 179.4(4)
C20 N4 C16 C15 178.2(4)
Fe1 N4 C16 C15 -2.8(6)
N2 C15 C16 N4 31.9(6)
N2 C15 C16 C17 -150.4(5)
N4 C16 C17 C18 -0.5(8)
C15 C16 C17 C18 -178.1(5)
C16 C17 C18 C19 0.5(8)
C17 C18 C19 C20 -0.6(8)
C16 N4 C20 C19 -0.5(7)
Fe1 N4 C20 C19 -179.4(3)
C16 N4 C20 C21 179.3(4)
Fe1 N4 C20 C21 0.5(6)
C18 C19 C20 N4 0.6(8)
C18 C19 C20 C21 -179.2(5)
